data_4323703
loop_
_publ_author_name
'Paul D. Prenzler'
'David C. R. Hockless'
'Graham A. Heath'

_publ_section_title
;
 Steric and Electronic Effects in the First Homoleptic Imino Ether
 Complex: Synthesis and X-ray Crystallographic Determination of
 [Pt(NHC(OEt)Et)4](CF3SO3)2
;
_journal_name_full 'Inorganic Chemistry'
_journal_page_first 5845
_journal_page_last 5849
_journal_paper_doi 10.1021/ic970312b
_journal_volume 36
_journal_year 1997
_chemical_formula_sum 'C22 H44 F6 N4 O10 Pt S2'
_chemical_formula_weight 897.81
_space_group_IT_number 14
_symmetry_cell_setting monoclinic
_symmetry_Int_Tables_number 14
_symmetry_space_group_name_Hall '-P 2ybc'
_symmetry_space_group_name_H-M 'P 1 21/c 1'
_audit_creation_date 1997-06-29
_audit_creation_method 'by teXsan v1.7'
_cell_angle_alpha 90
_cell_angle_beta 106.328(9)
_cell_angle_gamma 90
_cell_formula_units_Z 2
_cell_length_a 9.026(2)
_cell_length_b 14.838(1)
_cell_length_c 13.946(1)
_cell_measurement_reflns_used 25
_cell_measurement_temperature 296.2
_cell_measurement_theta_max 49.9
_cell_measurement_theta_min 49.5
_cell_volume 1792.4(4)
_computing_cell_refinement 'MSC/AFC Diffractometer Control'
_computing_data_collection 'MSC/AFC Diffractometer Control'
_computing_data_reduction 'teXsan (MSC, 1995)'
_computing_publication_material 'teXsan (MSC, 1995)'
_computing_structure_refinement 'teXsan (MSC, 1995)'
_computing_structure_solution
;
'DIRDIF92 PATTY (Beurskens, 1992)
;
_diffrn_ambient_temperature 296.2
_diffrn_measurement_device 'Rigaku AFC6R'
_diffrn_measurement_method \w-2\q
_diffrn_orient_matrix_UB_11 -0.02674
_diffrn_orient_matrix_UB_12 -0.05034
_diffrn_orient_matrix_UB_13 0.03982
_diffrn_orient_matrix_UB_21 0.00594
_diffrn_orient_matrix_UB_22 -0.04375
_diffrn_orient_matrix_UB_23 -0.05334
_diffrn_orient_matrix_UB_31 0.11215
_diffrn_orient_matrix_UB_32 -0.00968
_diffrn_orient_matrix_UB_33 0.03394
_diffrn_radiation_detector 'scintillation counter'
_diffrn_radiation_monochromator graphite
_diffrn_radiation_source 'Rigaku rotating anode'
_diffrn_radiation_type 'Cu K\a'
_diffrn_radiation_wavelength 1.5418
_diffrn_reflns_av_R_equivalents 0.05171
_diffrn_reflns_limit_h_max 10
_diffrn_reflns_limit_h_min 0
_diffrn_reflns_limit_k_max 16
_diffrn_reflns_limit_k_min 0
_diffrn_reflns_limit_l_max 15
_diffrn_reflns_limit_l_min -15
_diffrn_reflns_number 2980
_diffrn_reflns_reduction_process 'Lp corrections applied'
_diffrn_reflns_theta_max 59.98
_diffrn_reflns_theta_min 2.98
_diffrn_standards_decay_% -4.88
_diffrn_standards_interval_count 150
_diffrn_standards_number 3
_exptl_absorpt_coefficient_mu 8.879
_exptl_absorpt_correction_T_max 1.000
_exptl_absorpt_correction_T_min 0.747
_exptl_absorpt_correction_type psi-scans
_exptl_crystal_colour colourlessblock
_exptl_crystal_density_diffrn 1.663
_exptl_crystal_density_meas ?
_exptl_crystal_description block
_exptl_crystal_F_000 896.00
_exptl_crystal_size_max 0.20
_exptl_crystal_size_mid 0.18
_exptl_crystal_size_min 0.16
_refine_diff_density_max 1.14
_refine_diff_density_min -1.19
_refine_ls_extinction_coef 0.000000019
_refine_ls_extinction_expression 'equ(3) Acta Cryst.(1968) A24, p213.'
_refine_ls_extinction_method 'Zachariasen (1967)'
_refine_ls_goodness_of_fit_obs 2.757
_refine_ls_hydrogen_treatment noref
_refine_ls_matrix_type full
_refine_ls_number_constraints 0
_refine_ls_number_parameters 206
_refine_ls_number_reflns 2301
_refine_ls_number_restraints 0
_refine_ls_R_factor_obs 0.0239
_refine_ls_shift/esd_max 0.0150
_refine_ls_shift/esd_mean 0.0000
_refine_ls_structure_factor_coef F
_refine_ls_weighting_details 'w = 1/[\s^2^(Fo) + 0.00005|Fo|^2^]'
_refine_ls_weighting_scheme calc
_refine_ls_wR_factor_obs 0.0312
_reflns_number_observed 2301
_reflns_number_total 2782
_reflns_observed_criterion >3.00\s(I)
_cod_data_source_file ic970312b.cif
_cod_data_source_block pdp1
_cod_depositor_comments
;
The following automatic conversions were performed:

'_exptl_crystal_density_meas' value 'not measured' was changed to '?'
- the value is perceived as not measured.

Automatic conversion script
Id: cif_fix_values 3008 2015-01-20 13:52:24Z robertas 

The following automatic conversions were performed:

'_refine_ls_weighting_scheme' value 'w = 1/[\s^2^(Fo) +
0.00005|Fo|^2^]' was changed to 'calc'. New tag
'_refine_ls_weighting_details' was created. The value of the new tag
was set to 'w = 1/[\s^2^(Fo) + 0.00005|Fo|^2^]'.

Automatic conversion script
Id: cif_fix_values 3143 2015-03-26 13:38:13Z robertas 
;
_cod_original_cell_volume 1792.5(3)
_cod_original_sg_symbol_H-M 'P 21/c '
_cod_original_formula_sum 'C22 H44 F6 N4 O10 Pt S2 '
_cod_database_code 4323703

loop_
_symmetry_equiv_pos_as_xyz
'   +x,   +y,   +z'
'   -x,1/2+y,1/2-z'
'   -x,   -y,   -z'
'   +x,1/2-y,1/2+z'

loop_
_atom_site_aniso_label
_atom_site_aniso_U_11
_atom_site_aniso_U_22
_atom_site_aniso_U_33
_atom_site_aniso_U_12
_atom_site_aniso_U_13
_atom_site_aniso_U_23
Pt(1) 0.0378(2) 0.0315(2) 0.0324(2) -0.0009(1) 0.0064(1) 0.0005(1)
S(1) 0.0495(7) 0.0593(7) 0.0464(7) -0.0106(6) 0.0053(5) -0.0069(6)
F(1) 0.099(3) 0.165(4) 0.103(3) -0.004(3) -0.021(2) 0.072(3)
F(2) 0.054(2) 0.087(2) 0.139(3) -0.018(2) 0.010(2) 0.000(2)
F(3) 0.101(3) 0.120(3) 0.154(4) 0.038(3) 0.024(3) -0.049(3)
O(1) 0.074(3) 0.133(4) 0.088(3) 0.000(3) 0.030(2) -0.053(3)
O(2) 0.088(3) 0.083(3) 0.075(3) -0.045(2) 0.002(2) 0.000(2)
O(3) 0.082(3) 0.068(2) 0.057(2) -0.009(2) -0.008(2) 0.011(2)
O(11) 0.056(2) 0.042(2) 0.049(2) 0.008(2) 0.003(2) 0.000(1)
O(21) 0.047(2) 0.063(2) 0.042(2) -0.016(2) 0.013(1) -0.007(2)
N(11) 0.045(2) 0.035(2) 0.033(2) 0.000(2) 0.004(2) -0.002(1)
N(21) 0.048(2) 0.040(2) 0.032(2) -0.002(2) 0.011(2) -0.001(2)
C(1) 0.063(3) 0.050(3) 0.061(3) 0.001(3) 0.005(3) -0.001(3)
C(11) 0.042(3) 0.039(3) 0.044(3) -0.002(2) 0.009(2) 0.002(2)
C(12) 0.067(3) 0.051(3) 0.048(3) 0.003(3) -0.004(3) -0.004(2)
C(13) 0.099(5) 0.135(6) 0.045(3) -0.046(5) 0.015(3) -0.009(4)
C(14) 0.069(3) 0.042(3) 0.044(3) 0.009(2) 0.013(2) -0.003(2)
C(15) 0.101(5) 0.046(3) 0.082(4) 0.015(3) 0.006(4) -0.003(3)
C(21) 0.045(3) 0.040(2) 0.040(2) 0.000(2) 0.009(2) 0.001(2)
C(22) 0.063(3) 0.091(4) 0.043(3) -0.026(3) 0.007(3) -0.015(3)
C(23) 0.069(4) 0.151(7) 0.081(4) -0.022(4) 0.001(4) -0.036(5)
C(24) 0.057(3) 0.071(3) 0.046(3) -0.016(3) 0.016(2) -0.011(2)
C(25) 0.069(4) 0.071(4) 0.055(3) -0.013(3) 0.024(3) -0.007(3)

loop_
_atom_site_label
_atom_site_fract_x
_atom_site_fract_y
_atom_site_fract_z
_atom_site_U_iso_or_equiv
_atom_site_occupancy
_atom_site_refinement_flags
_atom_site_thermal_displace_type
_atom_site_calc_flag
_atom_site_calc_attached_atom
Pt(1) 0.0000 0.0000 0.0000 0.03458(8) 0.500 S Uani d ?
S(1) 0.1357(1) 0.14904(9) 0.29415(9) 0.0534(4) 1.000 . Uani d ?
F(1) 0.3776(5) 0.0810(3) 0.4224(3) 0.132(2) 1.000 . Uani d ?
F(2) 0.4265(4) 0.1925(2) 0.3451(3) 0.097(1) 1.000 . Uani d ?
F(3) 0.3779(5) 0.0673(3) 0.2721(4) 0.127(2) 1.000 . Uani d ?
O(1) 0.1144(5) 0.2055(3) 0.3710(3) 0.097(2) 1.000 . Uani d ?
O(2) 0.0620(5) 0.0619(3) 0.2855(3) 0.086(1) 1.000 . Uani d ?
O(3) 0.1205(5) 0.1925(2) 0.2006(3) 0.075(1) 1.000 . Uani d ?
O(11) -0.1990(4) 0.2592(2) -0.0607(2) 0.052(1) 1.000 . Uani d ?
O(21) 0.3077(3) 0.0969(2) -0.1563(2) 0.0507(9) 1.000 . Uani d ?
N(11) -0.0661(4) 0.1299(2) 0.0021(2) 0.039(1) 1.000 . Uani d ?
N(21) 0.1179(4) 0.0305(2) -0.0986(3) 0.040(1) 1.000 . Uani d ?
C(1) 0.3393(6) 0.1216(3) 0.3371(4) 0.061(2) 1.000 . Uani d ?
C(11) -0.1649(5) 0.1730(3) -0.0655(3) 0.043(1) 1.000 . Uani d ?
C(12) -0.2598(6) 0.1293(3) -0.1601(4) 0.059(2) 1.000 . Uani d ?
C(13) -0.2543(8) 0.1792(5) -0.2519(4) 0.094(2) 1.000 . Uani d ?
C(14) -0.1108(6) 0.3127(3) 0.0214(3) 0.052(1) 1.000 . Uani d ?
C(15) -0.1644(7) 0.4088(3) 0.0001(4) 0.080(2) 1.000 . Uani d ?
C(21) 0.2401(5) 0.0790(3) -0.0853(3) 0.042(1) 1.000 . Uani d ?
C(22) 0.3166(6) 0.1231(4) 0.0127(4) 0.068(2) 1.000 . Uani d ?
C(23) 0.4843(8) 0.1349(6) 0.0391(5) 0.104(3) 1.000 . Uani d ?
C(24) 0.2294(6) 0.0724(3) -0.2588(3) 0.057(2) 1.000 . Uani d ?
C(25) 0.3192(6) 0.1090(4) -0.3244(4) 0.064(2) 1.000 . Uani d ?
H(11) -0.0234 0.1569 0.0561 0.044 1.000 . Uiso c ?
H(12a) -0.3641 0.1264 -0.1582 0.071 1.000 . Uiso c ?
H(12b) -0.2219 0.0700 -0.1635 0.071 1.000 . Uiso c ?
H(13a) -0.1497 0.1886 -0.2509 0.113 1.000 . Uiso c ?
H(13b) -0.3051 0.1450 -0.3093 0.113 1.000 . Uiso c ?
H(13c) -0.3044 0.2357 -0.2539 0.113 1.000 . Uiso c ?
H(14a) -0.0039 0.3082 0.0264 0.063 1.000 . Uiso c ?
H(14b) -0.1284 0.2928 0.0820 0.063 1.000 . Uiso c ?
H(15a) -0.1085 0.4465 0.0531 0.096 1.000 . Uiso c ?
H(15b) -0.2715 0.4125 -0.0052 0.096 1.000 . Uiso c ?
H(15c) -0.1469 0.4280 -0.0608 0.096 1.000 . Uiso c ?
H(21) 0.0939 0.0069 -0.1491 0.036 1.000 . Uiso c ?
H(22a) 0.2719 0.1812 0.0118 0.081 1.000 . Uiso c ?
H(22b) 0.2942 0.0876 0.0636 0.081 1.000 . Uiso c ?
H(23a) 0.5135 0.1842 0.0839 0.125 1.000 . Uiso c ?
H(23b) 0.5335 0.0816 0.0702 0.125 1.000 . Uiso c ?
H(23c) 0.5147 0.1465 -0.0196 0.125 1.000 . Uiso c ?
H(24b) 0.2231 0.0087 -0.2649 0.069 1.000 . Uiso c ?
H(24a) 0.1282 0.0972 -0.2775 0.069 1.000 . Uiso c ?
H(25b) 0.2638 0.0993 -0.3924 0.076 1.000 . Uiso c ?
H(25c) 0.4163 0.0795 -0.3102 0.076 1.000 . Uiso c ?
H(25a) 0.3349 0.1719 -0.3127 0.076 1.000 . Uiso c ?

loop_
_atom_type_symbol
_atom_type_oxidation_number
_atom_type_number_in_cell
_atom_type_scat_dispersion_real
_atom_type_scat_dispersion_imag
_atom_type_scat_source
C 0 44 0.018 0.009
;International Tables for Crystallography
(1992, Vol. C, Tables 4.2.6.8 and 6.1.1.1)
;
H 0 88 0.000 0.000
;International Tables for Crystallography
(1992, Vol. C, Table 6.1.1.2)
;
F 0 12 0.073 0.053
;International Tables for Crystallography
(1992, Vol. C, Tables 4.2.6.8 and 6.1.1.1)
;
N 0 8 0.031 0.018
;International Tables for Crystallography
(1992, Vol. C, Tables 4.2.6.8 and 6.1.1.1)
;
O 0 20 0.049 0.032
;International Tables for Crystallography
(1992, Vol. C, Tables 4.2.6.8 and 6.1.1.1)
;
Pt 0 2 -4.593 6.926
;International Tables for Crystallography
(1992, Vol. C, Tables 4.2.6.8 and 6.1.1.1)
;
S 0 4 0.333 0.557
;International Tables for Crystallography
(1992, Vol. C, Tables 4.2.6.8 and 6.1.1.1)
;

loop_
_geom_angle_atom_site_label_1
_geom_angle_atom_site_label_2
_geom_angle_atom_site_label_3
_geom_angle
_geom_angle_site_symmetry_1
_geom_angle_site_symmetry_2
_geom_angle_site_symmetry_3
_geom_angle_publ_flag
N(11) Pt(1) N(11) 180.00 . . 3 yes
N(11) Pt(1) N(21) 90.6(1) . . . yes
N(11) Pt(1) N(21) 89.4(1) . . 3 yes
N(11) Pt(1) N(21) 89.4(1) 3 . . yes
N(11) Pt(1) N(21) 90.6(1) 3 . 3 yes
N(21) Pt(1) N(21) 180.00 . . 3 yes
O(1) S(1) O(2) 115.8(3) . . . yes
O(1) S(1) O(3) 115.2(3) . . . yes
O(1) S(1) C(1) 102.9(2) . . . yes
O(2) S(1) O(3) 113.9(2) . . . yes
O(2) S(1) C(1) 103.1(3) . . . yes
O(3) S(1) C(1) 103.4(2) . . . yes
C(11) O(11) C(14) 119.3(3) . . . yes
C(21) O(21) C(24) 119.1(3) . . . yes
Pt(1) N(11) C(11) 128.1(3) . . . yes
Pt(1) N(11) H(11) 113.9 . . . no
C(11) N(11) H(11) 118.0 . . . no
Pt(1) N(21) C(21) 128.6(3) . . . yes
Pt(1) N(21) H(21) 117.5 . . . no
C(21) N(21) H(21) 113.6 . . . no
S(1) C(1) F(1) 113.2(4) . . . yes
S(1) C(1) F(2) 112.3(4) . . . yes
S(1) C(1) F(3) 110.3(4) . . . yes
F(1) C(1) F(2) 107.5(5) . . . yes
F(1) C(1) F(3) 106.9(5) . . . yes
F(2) C(1) F(3) 106.3(5) . . . yes
O(11) C(11) N(11) 125.0(4) . . . yes
O(11) C(11) C(12) 112.2(4) . . . yes
N(11) C(11) C(12) 122.7(4) . . . yes
C(11) C(12) C(13) 113.0(4) . . . yes
C(11) C(12) H(12a) 108.6 . . . no
C(11) C(12) H(12b) 108.5 . . . no
C(13) C(12) H(12a) 108.6 . . . no
C(13) C(12) H(12b) 108.4 . . . no
H(12a) C(12) H(12b) 109.8 . . . no
C(12) C(13) H(13a) 109.6 . . . no
C(12) C(13) H(13b) 109.4 . . . no
C(12) C(13) H(13c) 109.4 . . . no
H(13a) C(13) H(13b) 109.6 . . . no
H(13a) C(13) H(13c) 109.4 . . . no
H(13b) C(13) H(13c) 109.4 . . . no
O(11) C(14) C(15) 106.9(4) . . . yes
O(11) C(14) H(14a) 110.2 . . . no
O(11) C(14) H(14b) 110.1 . . . no
C(15) C(14) H(14a) 110.1 . . . no
C(15) C(14) H(14b) 110.1 . . . no
H(14a) C(14) H(14b) 109.4 . . . no
C(14) C(15) H(15a) 109.4 . . . no
C(14) C(15) H(15b) 109.3 . . . no
C(14) C(15) H(15c) 109.3 . . . no
H(15a) C(15) H(15b) 109.5 . . . no
H(15a) C(15) H(15c) 109.8 . . . no
H(15b) C(15) H(15c) 109.5 . . . no
O(21) C(21) N(21) 124.0(4) . . . yes
O(21) C(21) C(22) 113.8(4) . . . yes
N(21) C(21) C(22) 122.2(4) . . . yes
C(21) C(22) C(23) 117.4(5) . . . yes
C(21) C(22) H(22a) 107.6 . . . no
C(21) C(22) H(22b) 107.4 . . . no
C(23) C(22) H(22a) 107.3 . . . no
C(23) C(22) H(22b) 107.3 . . . no
H(22a) C(22) H(22b) 109.7 . . . no
C(22) C(23) H(23a) 109.2 . . . no
C(22) C(23) H(23b) 109.1 . . . no
C(22) C(23) H(23c) 109.3 . . . no
H(23a) C(23) H(23b) 109.6 . . . no
H(23a) C(23) H(23c) 109.9 . . . no
H(23b) C(23) H(23c) 109.7 . . . no
O(21) C(24) C(25) 108.4(4) . . . yes
O(21) C(24) H(24b) 109.6 . . . no
O(21) C(24) H(24a) 109.8 . . . no
C(25) C(24) H(24b) 109.8 . . . no
C(25) C(24) H(24a) 109.9 . . . no
H(24b) C(24) H(24a) 109.4 . . . no
C(24) C(25) H(25b) 109.4 . . . no
C(24) C(25) H(25c) 109.5 . . . no
C(24) C(25) H(25a) 109.4 . . . no
H(25b) C(25) H(25c) 109.4 . . . no
H(25b) C(25) H(25a) 109.5 . . . no
H(25c) C(25) H(25a) 109.5 . . . no

loop_
_geom_bond_atom_site_label_1
_geom_bond_atom_site_label_2
_geom_bond_distance
_geom_bond_site_symmetry_1
_geom_bond_site_symmetry_2
_geom_bond_publ_flag
Pt(1) N(11) 2.020(3) . . yes
Pt(1) N(11) 2.020(3) . 3 yes
Pt(1) N(21) 2.013(4) . . yes
Pt(1) N(21) 2.013(4) . 3 yes
S(1) O(1) 1.415(4) . . yes
S(1) O(2) 1.443(4) . . yes
S(1) O(3) 1.427(4) . . yes
S(1) C(1) 1.812(6) . . yes
F(1) C(1) 1.291(6) . . yes
F(2) C(1) 1.300(6) . . yes
F(3) C(1) 1.331(6) . . yes
O(11) C(11) 1.322(5) . . yes
O(11) C(14) 1.436(5) . . yes
O(21) C(21) 1.327(5) . . yes
O(21) C(24) 1.452(5) . . yes
N(11) C(11) 1.274(5) . . yes
N(11) H(11) 0.84 . . no
N(21) C(21) 1.286(5) . . yes
N(21) H(21) 0.76 . . no
C(11) C(12) 1.504(6) . . yes
C(12) C(13) 1.491(7) . . yes
C(12) H(12a) 0.95 . . no
C(12) H(12b) 0.95 . . no
C(13) H(13a) 0.95 . . no
C(13) H(13b) 0.95 . . no
C(13) H(13c) 0.95 . . no
C(14) C(15) 1.508(6) . . yes
C(14) H(14a) 0.95 . . no
C(14) H(14b) 0.95 . . no
C(15) H(15a) 0.95 . . no
C(15) H(15b) 0.95 . . no
C(15) H(15c) 0.95 . . no
C(21) C(22) 1.497(6) . . yes
C(22) C(23) 1.465(8) . . yes
C(22) H(22a) 0.95 . . no
C(22) H(22b) 0.95 . . no
C(23) H(23a) 0.95 . . no
C(23) H(23b) 0.95 . . no
C(23) H(23c) 0.95 . . no
C(24) C(25) 1.486(7) . . yes
C(24) H(24b) 0.95 . . no
C(24) H(24a) 0.95 . . no
C(25) H(25b) 0.95 . . no
C(25) H(25c) 0.95 . . no
C(25) H(25a) 0.95 . . no

loop_
_geom_contact_atom_site_label_1
_geom_contact_atom_site_label_2
_geom_contact_distance
_geom_contact_site_symmetry_1
_geom_contact_site_symmetry_2
_geom_contact_publ_flag
F(1) C(15) 3.545(7) . 2_545 no
F(1) F(1) 3.556(7) . 3_656 no
F(2) O(21) 3.302(5) . 4 no
F(2) O(11) 3.341(4) . 4_655 no
F(3) C(12) 3.339(6) . 3 no
F(3) C(22) 3.599(7) . . no
O(1) O(11) 3.271(5) . 4 no
O(1) C(14) 3.317(6) . 4 no
O(1) C(21) 3.390(6) . 4 no
O(1) C(11) 3.412(6) . 4 no
O(1) C(22) 3.417(7) . 4 no
O(1) O(21) 3.487(6) . 4 no
O(2) N(21) 2.989(5) . 3 no
O(2) C(24) 3.237(6) . 3 no
O(3) N(11) 2.956(5) . . no
O(3) C(14) 3.294(6) . . no
O(3) C(25) 3.516(7) . 4 no

loop_
_geom_hbond_atom_site_label_D
_geom_hbond_atom_site_label_H
_geom_hbond_atom_site_label_A
_geom_hbond_distance_DH
_geom_hbond_distance_HA
_geom_hbond_distance_DA
_geom_hbond_angle_DHA
_geom_hbond_site_symmetry_A
N(11) H(11) O(3) 0.84 2.13 2.956(5) 164.4 .
N(21) H(21) O(2) 0.76 2.27 2.989(5) 158.7 3

loop_
_geom_torsion_atom_site_label_1
_geom_torsion_atom_site_label_2
_geom_torsion_atom_site_label_3
_geom_torsion_atom_site_label_4
_geom_torsion_site_symmetry_1
_geom_torsion_site_symmetry_2
_geom_torsion_site_symmetry_3
_geom_torsion_site_symmetry_4
_geom_torsion
_geom_torsion_publ_flag
Pt(1) N(11) C(11) O(11) . . . . -177.5(3) no
Pt(1) N(11) C(11) C(12) . . . . 4.1(7) no
Pt(1) N(11) C(11) O(11) . 3 3 3 177.5(3) no
Pt(1) N(11) C(11) C(12) . 3 3 3 -4.1(7) no
Pt(1) N(21) C(21) O(21) . . . . -178.5(3) no
Pt(1) N(21) C(21) C(22) . . . . -0.4(7) no
Pt(1) N(21) C(21) O(21) . 3 3 3 178.5(3) no
Pt(1) N(21) C(21) C(22) . 3 3 3 0.4(7) no
F(1) C(1) S(1) O(1) . . . . 59.8(5) no
F(1) C(1) S(1) O(2) . . . . -61.1(5) no
F(1) C(1) S(1) O(3) . . . . -179.9(4) no
F(2) C(1) S(1) O(1) . . . . -62.2(5) no
F(2) C(1) S(1) O(2) . . . . 177.0(4) no
F(2) C(1) S(1) O(3) . . . . 58.1(4) no
F(3) C(1) S(1) O(1) . . . . 179.5(4) no
F(3) C(1) S(1) O(2) . . . . 58.7(5) no
F(3) C(1) S(1) O(3) . . . . -60.2(4) no
O(11) C(11) C(12) C(13) . . . . 52.3(6) no
O(21) C(21) C(22) C(23) . . . . -33.0(7) no
N(11) Pt(1) N(11) C(11) . . 3 3 -33.0(7) no
N(11) Pt(1) N(21) C(21) . . . . 67.6(4) no
N(11) Pt(1) N(21) C(21) . . 3 3 112.4(4) no
N(11) C(11) O(11) C(14) . . . . 6.1(7) no
N(11) C(11) C(12) C(13) . . . . -129.1(5) no
N(21) Pt(1) N(11) C(11) . . . . 72.9(4) no
N(21) Pt(1) N(11) C(11) . . 3 3 107.1(4) no
N(21) Pt(1) N(21) C(21) . . 3 3 107.1(4) no
N(21) C(21) O(21) C(24) . . . . 9.6(6) no
N(21) C(21) C(22) C(23) . . . . 148.7(6) no
C(11) O(11) C(14) C(15) . . . . 173.8(4) no
C(12) C(11) O(11) C(14) . . . . -175.4(4) no
C(21) O(21) C(24) C(25) . . . . 173.3(4) no
C(22) C(21) O(21) C(24) . . . . -168.7(4) no
